data_4343891
loop_
_publ_author_name
'Halbach, Robert L.'
'Teets, Thomas S.'
'Nocera, Daniel G.'

_publ_section_title
;
 Oxygen Reduction Mechanism of Monometallic Rhodium Hydride Complexes.
;
_journal_issue 15
_journal_name_full 'Inorganic chemistry'
_journal_page_first 7335
_journal_page_last 7344
_journal_paper_doi 10.1021/acs.inorgchem.5b00856
_journal_volume 54
_journal_year 2015
_chemical_formula_sum 'C47 H40 Cl2 F6 N P2 Rh'
_chemical_formula_weight 968.55
_chemical_name_systematic
;
 ?
;
_space_group_IT_number 62
_symmetry_cell_setting orthorhombic
_symmetry_space_group_name_Hall '-P 2ac 2n'
_symmetry_space_group_name_H-M 'P n m a'
_atom_sites_solution_hydrogens mixed
_atom_sites_solution_primary direct
_atom_sites_solution_secondary difmap
_audit_creation_method SHELXL-97
_cell_angle_alpha 90
_cell_angle_beta 90
_cell_angle_gamma 90
_cell_formula_units_Z 4
_cell_length_a 16.990(3)
_cell_length_b 24.487(5)
_cell_length_c 9.888(2)
_cell_measurement_temperature 100(2)
_cell_volume 4113.7(14)
_computing_cell_refinement 'Bruker SAINT'
_computing_data_collection 'Bruker APEX2'
_computing_data_reduction 'Bruker SAINT'
_computing_molecular_graphics 'Bruker SHELXTL'
_computing_publication_material 'Bruker SHELXTL'
_computing_structure_refinement 'SHELXL-97 (Sheldrick, 2008)'
_computing_structure_solution 'SHELXS-97 (Sheldrick, 2008)'
_diffrn_ambient_temperature 100(2)
_diffrn_measured_fraction_theta_full 1.663
_diffrn_measured_fraction_theta_max 1.663
_diffrn_measurement_device_type 'Bruker APEX-II CCD'
_diffrn_measurement_method '\f and \w scans'
_diffrn_radiation_monochromator graphite
_diffrn_radiation_source 'fine-focus sealed tube'
_diffrn_radiation_type MoK\a
_diffrn_radiation_wavelength 0.71073
_diffrn_reflns_av_R_equivalents 0.0434
_diffrn_reflns_av_unetI/netI 0.0732
_diffrn_reflns_limit_h_max 23
_diffrn_reflns_limit_h_min -23
_diffrn_reflns_limit_k_max 34
_diffrn_reflns_limit_k_min -33
_diffrn_reflns_limit_l_max 13
_diffrn_reflns_limit_l_min -13
_diffrn_reflns_number 64566
_diffrn_reflns_theta_full 29.637
_diffrn_reflns_theta_max 29.637
_diffrn_reflns_theta_min 1.663
_exptl_absorpt_coefficient_mu 0.686
_exptl_absorpt_correction_T_max 0.934
_exptl_absorpt_correction_T_min 0.848
_exptl_absorpt_correction_type multi-scan
_exptl_absorpt_process_details sadabs
_exptl_crystal_colour colorless
_exptl_crystal_density_diffrn 1.564
_exptl_crystal_density_method 'not measured'
_exptl_crystal_description block
_exptl_crystal_F_000 1968
_exptl_crystal_size_max 0.40
_exptl_crystal_size_mid 0.20
_exptl_crystal_size_min 0.10
_refine_diff_density_max 0.980
_refine_diff_density_min -0.785
_refine_diff_density_rms 0.098
_refine_ls_extinction_method none
_refine_ls_goodness_of_fit_ref 1.022
_refine_ls_hydrogen_treatment mixed
_refine_ls_matrix_type full
_refine_ls_number_parameters 271
_refine_ls_number_reflns 5894
_refine_ls_number_restraints 341
_refine_ls_restrained_S_all 0.993
_refine_ls_R_factor_all 0.0649
_refine_ls_R_factor_gt 0.0353
_refine_ls_shift/su_max 0.001
_refine_ls_shift/su_mean 0.000
_refine_ls_structure_factor_coef Fsqd
_refine_ls_weighting_details 'calc w=1/[\s^2^(Fo^2^)+(0.0351P)^2^+5.7926P] where P=(Fo^2^+2Fc^2^)/3'
_refine_ls_weighting_scheme calc
_refine_ls_wR_factor_gt 0.0727
_refine_ls_wR_factor_ref 0.0836
_reflns_number_gt 4179
_reflns_number_total 5894
_reflns_threshold_expression >2sigma(I)
_cod_data_source_file ic5b00856_si_003.cif
_cod_data_source_block 2a
_cod_depositor_comments
;
The following automatic conversions were performed:

'_symmetry_cell_setting' value 'Orthorhombic' changed to
'orthorhombic' according to
/usr/data/users/saulius/crontab/automatic-downloads/rss-feeds/ACS/lib/dictionaries/cif_core.dic
dictionary named 'cif_core.dic' version 2.4.2 from 2011-04-26.

Automatic conversion script
Id: cif_fix_values 3271 2015-04-21 07:52:19Z andrius 

 Adding full bibliography for 4343891--4343892.cif.
;
_cod_original_sg_symbol_H-M Pnma
_cod_database_code 4343891

loop_
_space_group_symop_operation_xyz
'x, y, z'
'-x+1/2, -y, z+1/2'
'-x, y+1/2, -z'
'x+1/2, -y+1/2, -z+1/2'
'-x, -y, -z'
'x-1/2, y, -z-1/2'
'x, -y-1/2, z'
'-x-1/2, y-1/2, z-1/2'

loop_
_atom_site_label
_atom_site_type_symbol
_atom_site_fract_x
_atom_site_fract_y
_atom_site_fract_z
_atom_site_U_iso_or_equiv
_atom_site_adp_type
_atom_site_occupancy
_atom_site_site_symmetry_order
_atom_site_calc_flag
_atom_site_refinement_flags_posn
_atom_site_refinement_flags_adp
_atom_site_refinement_flags_occupancy
_atom_site_disorder_assembly
_atom_site_disorder_group
Rh1 Rh 0.41630(2) 0.7500 0.75075(3) 0.01042(6) Uani 1 2 d S TU P . .
H1 H 0.498(2) 0.7500 0.709(4) 0.017(10) Uiso 1 2 d S . P . .
Cl1 Cl 0.39034(4) 0.7500 0.51141(9) 0.01661(17) Uani 1 2 d S TU P . .
Cl2 Cl 0.27471(4) 0.7500 0.81769(10) 0.01754(18) Uani 1 2 d S TU P . .
P1 P 0.42266(3) 0.65416(2) 0.75622(7) 0.01094(12) Uani 1 1 d . U . . .
C1 C 0.50906(12) 0.62738(9) 0.6703(3) 0.0129(5) Uani 1 1 d . U . . .
C2 C 0.50440(13) 0.58561(10) 0.5752(3) 0.0161(5) Uani 1 1 d . U . . .
H2 H 0.4546 0.5704 0.5530 0.019 Uiso 1 1 calc R U . . .
C3 C 0.57216(13) 0.56585(10) 0.5121(3) 0.0189(5) Uani 1 1 d . U . . .
H3 H 0.5693 0.5375 0.4467 0.023 Uiso 1 1 calc R U . . .
C4 C 0.64343(13) 0.58871(10) 0.5475(3) 0.0172(5) Uani 1 1 d . U . . .
F1 F 0.70946(8) 0.57008(6) 0.48541(17) 0.0250(4) Uani 1 1 d . U . . .
C5 C 0.65096(12) 0.63004(10) 0.6409(3) 0.0158(5) Uani 1 1 d . U . . .
H5 H 0.7011 0.6447 0.6629 0.019 Uiso 1 1 calc R U . . .
C6 C 0.58296(12) 0.64958(10) 0.7020(3) 0.0148(5) Uani 1 1 d . U . . .
H6 H 0.5865 0.6784 0.7661 0.018 Uiso 1 1 calc R U . . .
C7 C 0.34115(12) 0.61327(9) 0.6892(3) 0.0134(5) Uani 1 1 d . U . . .
C8 C 0.32192(12) 0.56301(9) 0.7477(3) 0.0153(4) Uani 1 1 d . U . . .
H8 H 0.3502 0.5507 0.8248 0.018 Uiso 1 1 calc R U . . .
C9 C 0.26185(13) 0.53077(10) 0.6944(3) 0.0181(5) Uani 1 1 d . U . . .
H9 H 0.2482 0.4969 0.7348 0.022 Uiso 1 1 calc R U . . .
C10 C 0.22306(13) 0.54945(10) 0.5820(3) 0.0186(5) Uani 1 1 d . U . . .
F2 F 0.16384(8) 0.51858(6) 0.52905(17) 0.0257(4) Uani 1 1 d . U . . .
C11 C 0.23987(14) 0.59846(11) 0.5210(3) 0.0226(6) Uani 1 1 d . U . . .
H11 H 0.2118 0.6100 0.4430 0.027 Uiso 1 1 calc R U . . .
C12 C 0.29940(13) 0.63110(10) 0.5763(3) 0.0190(5) Uani 1 1 d . U . . .
H12 H 0.3113 0.6655 0.5368 0.023 Uiso 1 1 calc R U . . .
C13 C 0.43052(12) 0.62668(9) 0.9275(3) 0.0132(5) Uani 1 1 d . U . . .
C14 C 0.37337(13) 0.64214(10) 1.0218(3) 0.0166(5) Uani 1 1 d . U . . .
H14 H 0.3360 0.6695 0.9987 0.020 Uiso 1 1 calc R U . . .
F3 F 0.42127(9) 0.55328(7) 1.30159(17) 0.0275(4) Uani 1 1 d . U . . .
C15 C 0.37062(14) 0.61800(11) 1.1488(3) 0.0196(5) Uani 1 1 d . U . . .
H15 H 0.3317 0.6284 1.2128 0.024 Uiso 1 1 calc R U . . .
C16 C 0.42567(14) 0.57854(10) 1.1799(3) 0.0180(5) Uani 1 1 d . U . . .
C17 C 0.48512(14) 0.56369(10) 1.0920(3) 0.0186(5) Uani 1 1 d . U . . .
H17 H 0.5237 0.5377 1.1180 0.022 Uiso 1 1 calc R U . . .
C18 C 0.48712(13) 0.58775(10) 0.9643(3) 0.0168(5) Uani 1 1 d . U . . .
H18 H 0.5271 0.5777 0.9018 0.020 Uiso 1 1 calc R U . . .
N1 N 0.50644(16) 0.7500 1.0168(3) 0.0168(6) Uani 1 2 d S TU P A .
C19 C 0.46654(18) 0.7500 0.9225(4) 0.0158(7) Uani 1 2 d S TU P . .
C20 C 0.56335(18) 0.7500 1.1272(4) 0.0163(7) Uani 1 2 d S TU P . .
C21 C 0.6392(3) 0.7219(2) 1.0720(6) 0.0185(4) Uani 0.5 1 d . U P A -1
H21A H 0.6265 0.6851 1.0368 0.022 Uiso 0.5 1 calc R U P A -1
H21B H 0.6620 0.7438 0.9975 0.022 Uiso 0.5 1 calc R U P A -1
C22 C 0.5276(3) 0.7125(2) 1.2413(6) 0.0185(4) Uani 0.5 1 d . U P A -1
H22A H 0.4776 0.7283 1.2748 0.022 Uiso 0.5 1 calc R U P A -1
H22B H 0.5168 0.6756 1.2051 0.022 Uiso 0.5 1 calc R U P A -1
C23 C 0.5803(3) 0.8056(2) 1.1786(5) 0.0185(4) Uani 0.5 1 d . U P A -1
H23A H 0.5310 0.8229 1.2107 0.022 Uiso 0.5 1 calc R U P A -1
H23B H 0.6022 0.8284 1.1049 0.022 Uiso 0.5 1 calc R U P A -1
C24 C 0.6984(3) 0.7175(2) 1.1901(6) 0.0185(4) Uani 0.5 1 d . U P A -1
H24 H 0.7481 0.7002 1.1570 0.022 Uiso 0.5 1 calc R U P A -1
C25 C 0.6641(3) 0.6833(2) 1.3026(6) 0.0185(4) Uani 0.5 1 d . U P A -1
H25A H 0.7029 0.6801 1.3768 0.022 Uiso 0.5 1 calc R U P A -1
H25B H 0.6528 0.6461 1.2683 0.022 Uiso 0.5 1 calc R U P A -1
C26 C 0.5879(3) 0.7091(2) 1.3571(6) 0.0185(4) Uani 0.5 1 d . U P A -1
H26 H 0.5663 0.6862 1.4320 0.022 Uiso 0.5 1 calc R U P A -1
C27 C 0.6055(3) 0.76648(18) 1.4097(5) 0.0185(4) Uani 0.5 1 d . U P A -1
H27A H 0.6436 0.7643 1.4852 0.022 Uiso 0.5 1 calc R U P A -1
H27B H 0.5565 0.7833 1.4443 0.022 Uiso 0.5 1 calc R U P A -1
C28 C 0.6398(3) 0.8021(2) 1.2956(6) 0.0185(4) Uani 0.5 1 d . U P A -1
H28 H 0.6517 0.8395 1.3307 0.022 Uiso 0.5 1 calc R U P A -1
C29 C 0.7166(3) 0.7746(2) 1.2429(6) 0.0185(4) Uani 0.5 1 d . U P A -1
H29A H 0.7395 0.7970 1.1694 0.022 Uiso 0.5 1 calc R U P A -1
H29B H 0.7555 0.7723 1.3171 0.022 Uiso 0.5 1 calc R U P A -1

loop_
_atom_site_aniso_label
_atom_site_aniso_U_11
_atom_site_aniso_U_22
_atom_site_aniso_U_33
_atom_site_aniso_U_23
_atom_site_aniso_U_13
_atom_site_aniso_U_12
Rh1 0.00942(9) 0.00859(11) 0.01326(13) 0.000 -0.00164(10) 0.000
Cl1 0.0201(3) 0.0158(4) 0.0140(4) 0.000 0.0000(3) 0.000
Cl2 0.0120(3) 0.0155(4) 0.0251(5) 0.000 0.0031(3) 0.000
P1 0.0105(2) 0.0094(2) 0.0129(3) -0.0003(3) -0.0011(2) -0.00023(18)
C1 0.0132(9) 0.0115(11) 0.0139(13) 0.0008(9) 0.0012(9) 0.0012(8)
C2 0.0156(9) 0.0156(12) 0.0172(14) -0.0021(10) 0.0008(9) -0.0018(9)
C3 0.0199(10) 0.0149(11) 0.0218(15) -0.0044(11) 0.0024(10) -0.0004(9)
C4 0.0148(9) 0.0171(12) 0.0198(15) 0.0019(11) 0.0054(9) 0.0047(8)
F1 0.0164(6) 0.0255(8) 0.0331(10) -0.0066(7) 0.0072(6) 0.0040(6)
C5 0.0125(9) 0.0140(11) 0.0208(15) 0.0011(10) -0.0011(9) 0.0006(8)
C6 0.0137(9) 0.0141(11) 0.0167(13) -0.0006(10) -0.0004(9) 0.0004(8)
C7 0.0113(9) 0.0117(10) 0.0171(13) -0.0028(10) -0.0002(9) -0.0003(8)
C8 0.0160(9) 0.0130(10) 0.0167(12) -0.0013(12) -0.0010(10) -0.0001(7)
C9 0.0182(10) 0.0119(11) 0.0242(14) -0.0006(10) 0.0015(10) -0.0027(8)
C10 0.0131(9) 0.0157(12) 0.0269(15) -0.0068(11) -0.0011(10) -0.0036(8)
F2 0.0188(6) 0.0217(8) 0.0365(10) -0.0073(7) -0.0080(7) -0.0070(6)
C11 0.0195(10) 0.0223(13) 0.0260(16) 0.0014(12) -0.0082(10) -0.0016(9)
C12 0.0194(10) 0.0167(12) 0.0210(15) 0.0036(11) -0.0045(10) -0.0050(9)
C13 0.0142(9) 0.0099(10) 0.0154(13) -0.0009(9) -0.0019(9) -0.0011(8)
C14 0.0163(10) 0.0158(12) 0.0176(14) 0.0005(10) -0.0017(9) 0.0004(9)
F3 0.0363(8) 0.0295(9) 0.0166(8) 0.0088(7) -0.0009(7) -0.0022(7)
C15 0.0190(10) 0.0238(14) 0.0160(14) -0.0031(11) 0.0018(10) -0.0024(9)
C16 0.0249(11) 0.0154(12) 0.0138(13) 0.0015(10) -0.0049(10) -0.0071(9)
C17 0.0214(10) 0.0134(12) 0.0211(14) 0.0012(10) -0.0055(10) 0.0007(9)
C18 0.0187(10) 0.0118(11) 0.0197(14) 0.0021(10) -0.0004(10) 0.0010(8)
N1 0.0197(12) 0.0117(14) 0.0190(17) 0.000 -0.0031(12) 0.000
C19 0.0153(13) 0.0112(16) 0.021(2) 0.000 -0.0001(13) 0.000
C20 0.0169(13) 0.0155(16) 0.0164(19) 0.000 -0.0042(13) 0.000
C21 0.0170(7) 0.0205(9) 0.0180(10) -0.0016(7) -0.0021(7) -0.0005(6)
C22 0.0170(7) 0.0205(9) 0.0180(10) -0.0016(7) -0.0021(7) -0.0005(6)
C23 0.0170(7) 0.0205(9) 0.0180(10) -0.0016(7) -0.0021(7) -0.0005(6)
C24 0.0170(7) 0.0205(9) 0.0180(10) -0.0016(7) -0.0021(7) -0.0005(6)
C25 0.0170(7) 0.0205(9) 0.0180(10) -0.0016(7) -0.0021(7) -0.0005(6)
C26 0.0170(7) 0.0205(9) 0.0180(10) -0.0016(7) -0.0021(7) -0.0005(6)
C27 0.0170(7) 0.0205(9) 0.0180(10) -0.0016(7) -0.0021(7) -0.0005(6)
C28 0.0170(7) 0.0205(9) 0.0180(10) -0.0016(7) -0.0021(7) -0.0005(6)
C29 0.0170(7) 0.0205(9) 0.0180(10) -0.0016(7) -0.0021(7) -0.0005(6)

loop_
_atom_type_symbol
_atom_type_description
_atom_type_scat_dispersion_real
_atom_type_scat_dispersion_imag
_atom_type_scat_source
C C 0.0033 0.0016 'International Tables Vol C Tables 4.2.6.8 and 6.1.1.4'
H H 0.0000 0.0000 'International Tables Vol C Tables 4.2.6.8 and 6.1.1.4'
N N 0.0061 0.0033 'International Tables Vol C Tables 4.2.6.8 and 6.1.1.4'
F F 0.0171 0.0103 'International Tables Vol C Tables 4.2.6.8 and 6.1.1.4'
P P 0.1023 0.0942 'International Tables Vol C Tables 4.2.6.8 and 6.1.1.4'
Cl Cl 0.1484 0.1585 'International Tables Vol C Tables 4.2.6.8 and 6.1.1.4'
Rh Rh -1.1178 0.9187 'International Tables Vol C Tables 4.2.6.8 and 6.1.1.4'

loop_
_geom_angle_atom_site_label_1
_geom_angle_atom_site_label_2
_geom_angle_atom_site_label_3
_geom_angle
_geom_angle_site_symmetry_1
_geom_angle_site_symmetry_3
C19 Rh1 P1 87.639(18) . .
C19 Rh1 P1 87.638(18) . 7_575
P1 Rh1 P1 174.11(3) . 7_575
C19 Rh1 Cl1 163.88(10) . .
P1 Rh1 Cl1 91.779(18) . .
P1 Rh1 Cl1 91.779(18) 7_575 .
C19 Rh1 Cl2 101.30(10) . .
P1 Rh1 Cl2 92.191(14) . .
P1 Rh1 Cl2 92.191(14) 7_575 .
Cl1 Rh1 Cl2 94.83(3) . .
C19 Rh1 H1 80.0(15) . .
P1 Rh1 H1 87.86(6) . .
P1 Rh1 H1 87.85(7) 7_575 .
Cl1 Rh1 H1 83.8(15) . .
Cl2 Rh1 H1 178.7(15) . .
C1 P1 C13 103.95(11) . .
C1 P1 C7 104.13(11) . .
C13 P1 C7 100.90(11) . .
C1 P1 Rh1 112.74(8) . .
C13 P1 Rh1 113.11(8) . .
C7 P1 Rh1 120.17(8) . .
C2 C1 C6 119.1(2) . .
C2 C1 P1 122.33(16) . .
C6 C1 P1 118.57(18) . .
C1 C2 C3 120.7(2) . .
C1 C2 H2 119.7 . .
C3 C2 H2 119.7 . .
C4 C3 C2 118.0(2) . .
C4 C3 H3 121.0 . .
C2 C3 H3 121.0 . .
F1 C4 C5 118.3(2) . .
F1 C4 C3 118.3(2) . .
C5 C4 C3 123.4(2) . .
C4 C5 C6 117.9(2) . .
C4 C5 H5 121.0 . .
C6 C5 H5 121.0 . .
C5 C6 C1 120.9(2) . .
C5 C6 H6 119.5 . .
C1 C6 H6 119.5 . .
C12 C7 C8 119.2(2) . .
C12 C7 P1 120.22(18) . .
C8 C7 P1 120.52(18) . .
C9 C8 C7 120.9(2) . .
C9 C8 H8 119.6 . .
C7 C8 H8 119.6 . .
C10 C9 C8 118.0(2) . .
C10 C9 H9 121.0 . .
C8 C9 H9 121.0 . .
F2 C10 C9 118.8(2) . .
F2 C10 C11 118.0(2) . .
C9 C10 C11 123.2(2) . .
C10 C11 C12 118.5(2) . .
C10 C11 H11 120.7 . .
C12 C11 H11 120.7 . .
C7 C12 C11 120.1(2) . .
C7 C12 H12 119.9 . .
C11 C12 H12 119.9 . .
C14 C13 C18 119.2(2) . .
C14 C13 P1 117.87(17) . .
C18 C13 P1 122.75(19) . .
C15 C14 C13 120.7(2) . .
C15 C14 H14 119.6 . .
C13 C14 H14 119.6 . .
C16 C15 C14 118.5(2) . .
C16 C15 H15 120.8 . .
C14 C15 H15 120.8 . .
F3 C16 C15 118.7(2) . .
F3 C16 C17 118.6(2) . .
C15 C16 C17 122.7(2) . .
C16 C17 C18 118.5(2) . .
C16 C17 H17 120.8 . .
C18 C17 H17 120.8 . .
C17 C18 C13 120.4(2) . .
C17 C18 H18 119.8 . .
C13 C18 H18 119.8 . .
C19 N1 C20 174.5(3) . .
N1 C19 Rh1 170.7(3) . .
N1 C20 C23 112.7(2) . .
N1 C20 C21 106.6(3) . .
C23 C20 C21 111.4(3) . .
N1 C20 C22 106.3(3) . .
C23 C20 C22 111.3(4) . .
C21 C20 C22 108.2(3) . .
C24 C21 C20 107.7(4) . .
C24 C21 H21A 110.2 . .
C20 C21 H21A 110.2 . .
C24 C21 H21B 110.2 . .
C20 C21 H21B 110.2 . .
H21A C21 H21B 108.5 . .
C26 C22 C20 108.0(4) . .
C26 C22 H22A 110.1 . .
C20 C22 H22A 110.1 . .
C26 C22 H22B 110.1 . .
C20 C22 H22B 110.1 . .
H22A C22 H22B 108.4 . .
C20 C23 C28 109.5(4) . .
C20 C23 H23A 109.8 . .
C28 C23 H23A 109.8 . .
C20 C23 H23B 109.8 . .
C28 C23 H23B 109.8 . .
H23A C23 H23B 108.2 . .
C25 C24 C29 109.6(5) . .
C25 C24 C21 110.1(4) . .
C29 C24 C21 109.1(4) . .
C25 C24 H24 109.3 . .
C29 C24 H24 109.3 . .
C21 C24 H24 109.3 . .
C24 C25 C26 110.8(4) . .
C24 C25 H25A 109.5 . .
C26 C25 H25A 109.5 . .
C24 C25 H25B 109.5 . .
C26 C25 H25B 109.5 . .
H25A C25 H25B 108.1 . .
C27 C26 C22 109.5(4) . .
C27 C26 C25 109.4(4) . .
C22 C26 C25 108.8(4) . .
C27 C26 H26 109.7 . .
C22 C26 H26 109.7 . .
C25 C26 H26 109.7 . .
C26 C27 C28 110.2(4) . .
C26 C27 H27A 109.6 . .
C28 C27 H27A 109.6 . .
C26 C27 H27B 109.6 . .
C28 C27 H27B 109.6 . .
H27A C27 H27B 108.1 . .
C23 C28 C27 109.6(4) . .
C23 C28 C29 108.8(5) . .
C27 C28 C29 108.5(4) . .
C23 C28 H28 110.0 . .
C27 C28 H28 110.0 . .
C29 C28 H28 110.0 . .
C24 C29 C28 110.0(4) . .
C24 C29 H29A 109.7 . .
C28 C29 H29A 109.7 . .
C24 C29 H29B 109.7 . .
C28 C29 H29B 109.7 . .
H29A C29 H29B 108.2 . .

loop_
_geom_bond_atom_site_label_1
_geom_bond_atom_site_label_2
_geom_bond_distance
_geom_bond_site_symmetry_2
Rh1 C19 1.901(4) .
Rh1 P1 2.3499(7) .
Rh1 P1 2.3500(7) 7_575
Rh1 Cl1 2.4073(11) .
Rh1 Cl2 2.4949(9) .
Rh1 H1 1.45(4) .
P1 C1 1.818(2) .
P1 C13 1.827(3) .
P1 C7 1.833(2) .
C1 C2 1.392(3) .
C1 C6 1.404(3) .
C2 C3 1.396(3) .
C2 H2 0.9500 .
C3 C4 1.379(3) .
C3 H3 0.9500 .
C4 F1 1.358(3) .
C4 C5 1.376(4) .
C5 C6 1.389(3) .
C5 H5 0.9500 .
C6 H6 0.9500 .
C7 C12 1.393(3) .
C7 C8 1.399(3) .
C8 C9 1.394(3) .
C8 H8 0.9500 .
C9 C10 1.371(4) .
C9 H9 0.9500 .
C10 F2 1.363(3) .
C10 C11 1.373(4) .
C11 C12 1.400(3) .
C11 H11 0.9500 .
C12 H12 0.9500 .
C13 C14 1.398(3) .
C13 C18 1.402(3) .
C14 C15 1.389(4) .
C14 H14 0.9500 .
F3 C16 1.355(3) .
C15 C16 1.379(4) .
C15 H15 0.9500 .
C16 C17 1.381(4) .
C17 C18 1.394(4) .
C17 H17 0.9500 .
C18 H18 0.9500 .
N1 C19 1.153(5) .
N1 C20 1.458(4) .
C20 C23 1.482(5) .
C20 C21 1.559(5) .
C20 C22 1.576(6) .
C21 C24 1.545(7) .
C21 H21A 0.9900 .
C21 H21B 0.9900 .
C22 C26 1.538(7) .
C22 H22A 0.9900 .
C22 H22B 0.9900 .
C23 C28 1.539(7) .
C23 H23A 0.9900 .
C23 H23B 0.9900 .
C24 C25 1.510(8) .
C24 C29 1.523(6) .
C24 H24 1.0000 .
C25 C26 1.539(7) .
C25 H25A 0.9900 .
C25 H25B 0.9900 .
C26 C27 1.527(7) .
C26 H26 1.0000 .
C27 C28 1.539(7) .
C27 H27A 0.9900 .
C27 H27B 0.9900 .
C28 C29 1.558(7) .
C28 H28 1.0000 .
C29 H29A 0.9900 .
C29 H29B 0.9900 .
